data_7237705
loop_
_publ_author_name
'Shao, Bo'
'Jin, Rihua'
'Li, Aisen'
'Liu, Yingjie'
'Li, Bao'
'Xu, Shuping'
'Xu, Weiqing'
'Xu, Bin'
'Tian, Wenjing'

_publ_section_title
;
 Luminescent switching and structural transition through multiple external
 stimuli based on organic molecular polymorphs
;
_journal_issue 11
_journal_name_full 'Journal of Materials Chemistry C'
_journal_page_first 3263
_journal_paper_doi 10.1039/C9TC00051H
_journal_volume 7
_journal_year 2019
_chemical_formula_moiety 'C40 H34 Cl2 N2 O2'
_chemical_formula_sum 'C40 H34 Cl2 N2 O2'
_chemical_formula_weight 645.59
_space_group_crystal_system triclinic
_space_group_IT_number 2
_space_group_name_Hall '-P 1'
_space_group_name_H-M_alt 'P -1'
_atom_sites_solution_hydrogens mixed
_audit_creation_method SHELXL-2014/7
_audit_update_record
;
2017-10-24 deposited with the CCDC.	2019-02-13 downloaded from the CCDC.
;
_cell_angle_alpha 94.934(2)
_cell_angle_beta 91.571(2)
_cell_angle_gamma 98.421(2)
_cell_formula_units_Z 1
_cell_length_a 4.9686(2)
_cell_length_b 8.1389(4)
_cell_length_c 20.8828(10)
_cell_measurement_reflns_used 5713
_cell_measurement_temperature 293(2)
_cell_measurement_theta_max 68.45
_cell_measurement_theta_min 4.26
_cell_volume 831.59(7)
_computing_cell_refinement 'Bruker D8 Venture'
_computing_data_collection 'Bruker D8 Venture'
_computing_data_reduction 'Bruker D8 Venture'
_computing_molecular_graphics 'Bruker SHELXTL'
_computing_publication_material 'Bruker SHELXTL'
_computing_structure_refinement 'SHELXL-2014/7 (Sheldrick, 2014)'
_computing_structure_solution 'SHELXS-2014/7 (Sheldrick, 2014)'
_diffrn_ambient_temperature 293(2)
_diffrn_measured_fraction_theta_full 0.981
_diffrn_measured_fraction_theta_max 0.978
_diffrn_measurement_device_type 'D8 VENTURE PHOTON II'
_diffrn_measurement_method 'phi and omega scans'
_diffrn_radiation_type CuK\a
_diffrn_radiation_wavelength 1.54178
_diffrn_reflns_av_R_equivalents 0.0908
_diffrn_reflns_av_unetI/netI 0.0596
_diffrn_reflns_Laue_measured_fraction_full 0.981
_diffrn_reflns_Laue_measured_fraction_max 0.978
_diffrn_reflns_limit_h_max 5
_diffrn_reflns_limit_h_min -5
_diffrn_reflns_limit_k_max 9
_diffrn_reflns_limit_k_min -9
_diffrn_reflns_limit_l_max 25
_diffrn_reflns_limit_l_min -25
_diffrn_reflns_number 14982
_diffrn_reflns_point_group_measured_fraction_full 0.981
_diffrn_reflns_point_group_measured_fraction_max 0.978
_diffrn_reflns_theta_full 67.679
_diffrn_reflns_theta_max 68.439
_diffrn_reflns_theta_min 2.125
_diffrn_source 'fine-focus sealed tube'
_exptl_absorpt_coefficient_mu 2.051
_exptl_absorpt_correction_T_max 0.821
_exptl_absorpt_correction_T_min 0.776
_exptl_absorpt_correction_type multi-scan
_exptl_crystal_colour orange
_exptl_crystal_density_diffrn 1.289
_exptl_crystal_description slice
_exptl_crystal_F_000 338
_exptl_crystal_recrystallization_method 'Vapour deposition'
_exptl_crystal_size_max 0.130
_exptl_crystal_size_mid 0.120
_exptl_crystal_size_min 0.100
_refine_diff_density_max 0.183
_refine_diff_density_min -0.303
_refine_diff_density_rms 0.057
_refine_ls_extinction_method none
_refine_ls_goodness_of_fit_ref 1.085
_refine_ls_hydrogen_treatment constr
_refine_ls_matrix_type full
_refine_ls_number_parameters 208
_refine_ls_number_reflns 2982
_refine_ls_number_restraints 3
_refine_ls_restrained_S_all 1.084
_refine_ls_R_factor_all 0.0960
_refine_ls_R_factor_gt 0.0632
_refine_ls_shift/su_max 0.000
_refine_ls_shift/su_mean 0.000
_refine_ls_structure_factor_coef Fsqd
_refine_ls_weighting_details 'w=1/[\s^2^(Fo^2^)+(0.0683P)^2^+0.3226P] where P=(Fo^2^+2Fc^2^)/3'
_refine_ls_weighting_scheme calc
_refine_ls_wR_factor_gt 0.1467
_refine_ls_wR_factor_ref 0.1611
_reflns_Friedel_coverage 0.000
_reflns_number_gt 2204
_reflns_number_total 2982
_reflns_threshold_expression 'I > 2\s(I)'
_cod_data_source_file c9tc00051h2.cif
_cod_data_source_block cu_3sahcl_0m
_cod_database_code 7237705
_shelx_shelxl_version_number 2014/7
_shelx_space_group_comment
;
The symmetry employed for this shelxl refinement is uniquely defined
by the following loop, which should always be used as a source of
symmetry information in preference to the above space-group names.
They are only intended as comments.
;
_shelx_estimated_absorpt_t_min 0.776
_shelx_estimated_absorpt_t_max 0.821

loop_
_space_group_symop_operation_xyz
'x, y, z'
'-x, -y, -z'

loop_
_atom_site_label
_atom_site_type_symbol
_atom_site_fract_x
_atom_site_fract_y
_atom_site_fract_z
_atom_site_U_iso_or_equiv
_atom_site_adp_type
_atom_site_occupancy
_atom_site_site_symmetry_order
_atom_site_calc_flag
_atom_site_refinement_flags_posn
_atom_site_refinement_flags_adp
C1 C 1.0257(7) 0.2740(5) 0.44653(16) 0.0625(9) Uani 1 1 d . .
H1 H 1.1481 0.2741 0.4810 0.075 Uiso 1 1 calc R U
C2 C 0.8151(8) 0.1462(5) 0.43345(18) 0.0690(10) Uani 1 1 d . .
H2 H 0.7938 0.0570 0.4588 0.083 Uiso 1 1 calc R U
C3 C 0.6344(7) 0.1503(4) 0.38244(15) 0.0562(8) Uani 1 1 d . .
H3 H 0.4911 0.0632 0.3739 0.067 Uiso 1 1 calc R U
C4 C 0.6618(5) 0.2806(4) 0.34390(13) 0.0407(6) Uani 1 1 d . .
C5 C 0.8794(6) 0.4058(4) 0.35887(14) 0.0480(7) Uani 1 1 d . .
H5 H 0.9067 0.4961 0.3341 0.058 Uiso 1 1 calc R U
C6 C 0.4670(5) 0.2929(3) 0.28963(13) 0.0393(6) Uani 1 1 d . .
C7 C 0.2865(6) 0.1550(4) 0.26362(15) 0.0475(7) Uani 1 1 d . .
H7 H 0.2909 0.0518 0.2792 0.057 Uiso 1 1 calc R U
C8 C 0.1012(6) 0.1699(4) 0.21490(15) 0.0502(7) Uani 1 1 d . .
H8 H -0.0176 0.0759 0.1983 0.060 Uiso 1 1 calc R U
C9 C 0.0865(5) 0.3214(4) 0.18981(13) 0.0414(6) Uani 1 1 d . .
C10 C 0.2656(6) 0.4586(4) 0.21665(15) 0.0513(7) Uani 1 1 d . .
H10 H 0.2597 0.5622 0.2015 0.062 Uiso 1 1 calc R U
C11 C 0.4515(6) 0.4448(4) 0.26515(15) 0.0517(7) Uani 1 1 d . .
H11 H 0.5692 0.5391 0.2819 0.062 Uiso 1 1 calc R U
C12 C -0.1127(6) 0.3325(4) 0.13778(14) 0.0466(7) Uani 1 1 d . .
H12 H -0.2497 0.2419 0.1288 0.056 Uiso 1 1 calc R U
C13 C -0.1152(5) 0.4594(4) 0.10258(14) 0.0447(7) Uani 1 1 d . .
H13 H 0.0245 0.5485 0.1115 0.054 Uiso 1 1 calc R U
C14 C -0.3138(5) 0.4761(3) 0.05065(13) 0.0408(6) Uani 1 1 d . .
C15 C -0.4458(5) 0.6188(3) 0.05380(13) 0.0404(6) Uani 1 1 d . .
C16 C -0.4042(6) 0.7408(4) 0.10821(15) 0.0479(7) Uani 1 1 d . .
H16 H -0.2816 0.7276 0.1412 0.057 Uiso 1 1 calc R U
C17 C -0.5371(6) 0.8738(4) 0.11320(16) 0.0548(8) Uani 1 1 d . .
H17 H -0.5039 0.9514 0.1490 0.066 Uiso 1 1 calc R U
C18 C -0.3655(5) 0.3573(4) -0.00326(13) 0.0398(6) Uani 1 1 d . .
C19 C -0.2267(6) 0.2153(4) -0.01159(15) 0.0499(7) Uani 1 1 d . .
H19 H -0.1007 0.1989 0.0201 0.060 Uiso 1 1 calc R U
C20 C -0.2729(7) 0.1041(4) -0.06416(17) 0.0566(8) Uani 1 1 d . .
H20 H -0.1795 0.0130 -0.0681 0.068 Uiso 1 1 calc R U
Cl1 Cl 0.48976(19) 0.70669(13) 0.42216(5) 0.0747(3) Uani 1 1 d . .
N1 N 1.0512(5) 0.3983(3) 0.40865(13) 0.0539(7) Uani 1 1 d . .
H1A H 1.1851 0.4780 0.4166 0.065 Uiso 1 1 calc R U
O1 O 1.0161(8) 0.8053(4) 0.3311(2) 0.1332(15) Uani 1 1 d D .
H1B H 0.8764 0.7981 0.3539 0.200 Uiso 1 1 d DR U
H1C H 1.1745 0.7949 0.3453 0.200 Uiso 1 1 d DR U

loop_
_atom_site_aniso_label
_atom_site_aniso_U_11
_atom_site_aniso_U_22
_atom_site_aniso_U_33
_atom_site_aniso_U_23
_atom_site_aniso_U_13
_atom_site_aniso_U_12
C1 0.060(2) 0.084(3) 0.0439(18) 0.0058(18) -0.0179(15) 0.0166(18)
C2 0.074(2) 0.075(3) 0.058(2) 0.0227(19) -0.0197(18) 0.0056(19)
C3 0.0579(18) 0.060(2) 0.0487(18) 0.0123(16) -0.0143(14) 0.0004(15)
C4 0.0394(14) 0.0482(16) 0.0353(14) 0.0020(12) -0.0014(11) 0.0106(12)
C5 0.0425(15) 0.0558(18) 0.0461(17) 0.0055(14) -0.0062(13) 0.0096(13)
C6 0.0377(13) 0.0473(16) 0.0337(14) 0.0050(12) -0.0016(11) 0.0090(11)
C7 0.0524(16) 0.0397(16) 0.0505(17) 0.0048(13) -0.0128(13) 0.0090(12)
C8 0.0517(16) 0.0449(17) 0.0512(18) 0.0013(14) -0.0143(13) 0.0021(13)
C9 0.0404(14) 0.0492(17) 0.0356(14) 0.0061(13) -0.0026(11) 0.0100(12)
C10 0.0580(18) 0.0464(18) 0.0494(17) 0.0157(14) -0.0102(14) 0.0035(14)
C11 0.0528(17) 0.0491(18) 0.0508(18) 0.0112(15) -0.0126(14) -0.0013(13)
C12 0.0431(15) 0.0506(18) 0.0454(17) 0.0095(14) -0.0078(12) 0.0031(12)
C13 0.0350(13) 0.0556(18) 0.0436(16) 0.0073(14) -0.0056(11) 0.0066(12)
C14 0.0327(13) 0.0490(17) 0.0419(15) 0.0136(13) -0.0022(11) 0.0057(11)
C15 0.0343(13) 0.0442(16) 0.0425(15) 0.0085(13) -0.0019(11) 0.0027(11)
C16 0.0406(14) 0.0549(18) 0.0459(17) 0.0042(14) -0.0064(12) 0.0020(12)
C17 0.0545(18) 0.0512(19) 0.0561(19) -0.0039(15) -0.0028(14) 0.0055(14)
C18 0.0333(13) 0.0473(16) 0.0401(15) 0.0114(13) -0.0003(11) 0.0063(11)
C19 0.0484(16) 0.0559(19) 0.0495(17) 0.0130(15) -0.0018(13) 0.0177(13)
C20 0.0587(18) 0.0497(19) 0.065(2) 0.0080(16) 0.0024(15) 0.0196(14)
Cl1 0.0666(5) 0.0773(7) 0.0723(6) -0.0040(5) -0.0135(4) -0.0068(4)
N1 0.0408(13) 0.0632(17) 0.0547(16) -0.0023(14) -0.0112(11) 0.0047(11)
O1 0.115(3) 0.103(3) 0.188(4) 0.059(3) 0.014(3) 0.011(2)

loop_
_atom_type_symbol
_atom_type_description
_atom_type_scat_dispersion_real
_atom_type_scat_dispersion_imag
_atom_type_scat_source
C C 0.0181 0.0091 'International Tables Vol C Tables 4.2.6.8 and 6.1.1.4'
H H 0.0000 0.0000 'International Tables Vol C Tables 4.2.6.8 and 6.1.1.4'
N N 0.0311 0.0180 'International Tables Vol C Tables 4.2.6.8 and 6.1.1.4'
O O 0.0492 0.0322 'International Tables Vol C Tables 4.2.6.8 and 6.1.1.4'
Cl Cl 0.3639 0.7018 'International Tables Vol C Tables 4.2.6.8 and 6.1.1.4'

loop_
_geom_angle_atom_site_label_1
_geom_angle_atom_site_label_2
_geom_angle_atom_site_label_3
_geom_angle
_geom_angle_site_symmetry_1
_geom_angle_site_symmetry_3
N1 C1 C2 118.3(3) . .
N1 C1 H1 120.8 . .
C2 C1 H1 120.8 . .
C1 C2 C3 119.6(3) . .
C1 C2 H2 120.2 . .
C3 C2 H2 120.2 . .
C4 C3 C2 121.5(3) . .
C4 C3 H3 119.3 . .
C2 C3 H3 119.3 . .
C3 C4 C5 116.6(3) . .
C3 C4 C6 123.3(3) . .
C5 C4 C6 120.1(3) . .
N1 C5 C4 120.6(3) . .
N1 C5 H5 119.7 . .
C4 C5 H5 119.7 . .
C11 C6 C7 117.7(2) . .
C11 C6 C4 120.9(3) . .
C7 C6 C4 121.4(3) . .
C8 C7 C6 120.6(3) . .
C8 C7 H7 119.7 . .
C6 C7 H7 119.7 . .
C7 C8 C9 122.0(3) . .
C7 C8 H8 119.0 . .
C9 C8 H8 119.0 . .
C10 C9 C8 116.9(3) . .
C10 C9 C12 122.6(3) . .
C8 C9 C12 120.5(3) . .
C11 C10 C9 121.5(3) . .
C11 C10 H10 119.3 . .
C9 C10 H10 119.3 . .
C10 C11 C6 121.4(3) . .
C10 C11 H11 119.3 . .
C6 C11 H11 119.3 . .
C13 C12 C9 126.0(3) . .
C13 C12 H12 117.0 . .
C9 C12 H12 117.0 . .
C12 C13 C14 127.5(3) . .
C12 C13 H13 116.2 . .
C14 C13 H13 116.2 . .
C18 C14 C15 119.4(2) . .
C18 C14 C13 121.6(2) . .
C15 C14 C13 118.8(3) . .
C14 C15 C16 121.4(2) . .
C14 C15 C18 120.7(3) . 2_465
C16 C15 C18 117.9(3) . 2_465
C17 C16 C15 122.1(3) . .
C17 C16 H16 119.0 . .
C15 C16 H16 119.0 . .
C16 C17 C20 120.1(3) . 2_465
C16 C17 H17 119.9 . .
C20 C17 H17 119.9 2_465 .
C14 C18 C19 122.5(2) . .
C14 C18 C15 119.9(2) . 2_465
C19 C18 C15 117.6(3) . 2_465
C20 C19 C18 122.1(3) . .
C20 C19 H19 119.0 . .
C18 C19 H19 119.0 . .
C19 C20 C17 120.2(3) . 2_465
C19 C20 H20 119.9 . .
C17 C20 H20 119.9 2_465 .
C1 N1 C5 123.4(3) . .
C1 N1 H1A 118.3 . .
C5 N1 H1A 118.3 . .
H1B O1 H1C 123.6 . .

loop_
_geom_bond_atom_site_label_1
_geom_bond_atom_site_label_2
_geom_bond_distance
_geom_bond_site_symmetry_2
C1 N1 1.331(4) .
C1 C2 1.367(5) .
C1 H1 0.9300 .
C2 C3 1.380(4) .
C2 H2 0.9300 .
C3 C4 1.379(4) .
C3 H3 0.9300 .
C4 C5 1.382(4) .
C4 C6 1.490(4) .
C5 N1 1.338(4) .
C5 H5 0.9300 .
C6 C11 1.389(4) .
C6 C7 1.390(4) .
C7 C8 1.379(4) .
C7 H7 0.9300 .
C8 C9 1.391(4) .
C8 H8 0.9300 .
C9 C10 1.389(4) .
C9 C12 1.467(4) .
C10 C11 1.375(4) .
C10 H10 0.9300 .
C11 H11 0.9300 .
C12 C13 1.319(4) .
C12 H12 0.9300 .
C13 C14 1.475(4) .
C13 H13 0.9300 .
C14 C18 1.412(4) .
C14 C15 1.413(4) .
C15 C16 1.432(4) .
C15 C18 1.437(4) 2_465
C16 C17 1.346(4) .
C16 H16 0.9300 .
C17 C20 1.414(5) 2_465
C17 H17 0.9300 .
C18 C19 1.430(4) .
C18 C15 1.437(4) 2_465
C19 C20 1.353(5) .
C19 H19 0.9300 .
C20 C17 1.414(5) 2_465
C20 H20 0.9300 .
N1 H1A 0.8600 .
O1 H1B 0.8510 .
O1 H1C 0.8523 .
